data_4119031
loop_
_publ_author_name
'Maialen Espinal de Viguri'
'Miguel A. Huertos'
'Julio P\'erez'
'Luc\'ia Riera'
'Irene Ara'

_publ_contact_author
;    LUCIA RIERA 
     Departamento de Quimica Inorganica
     ISQCH - Facultad de Ciencias
     Universidad de Zaragoza-CSIC
     C/ Pedro Cerbuna 12
     50009 Zaragoza  
     SPAIN
;
_publ_contact_author_email riera@unizar.es
_publ_contact_author_fax +34-976761187
_publ_contact_author_phone +34-976761184
_publ_section_title
;
 Re-Mediated C-C Coupling of Pyridines and Imidazoles
;
_journal_name_full 'Journal of the American Chemical Society'
_journal_page_first 20326
_journal_page_last 20329
_journal_paper_doi 10.1021/ja310981m
_journal_volume 134
_journal_year 2012
_chemical_formula_sum 'C16 H14 F3 N2 O6 Re S'
_chemical_formula_weight 605.55
_chemical_name_systematic
; 
 ? 
;
_space_group_IT_number 14
_symmetry_cell_setting monoclinic
_symmetry_space_group_name_Hall '-P 2yn'
_symmetry_space_group_name_H-M 'P 1 21/n 1'
_atom_sites_solution_hydrogens geom
_atom_sites_solution_primary direct
_atom_sites_solution_secondary difmap
_audit_creation_method SHELXL-97
_cell_angle_alpha 90.00
_cell_angle_beta 108.269(5)
_cell_angle_gamma 90.00
_cell_formula_units_Z 4
_cell_length_a 10.4146(5)
_cell_length_b 13.4021(6)
_cell_length_c 14.6235(7)
_cell_measurement_reflns_used 8962
_cell_measurement_temperature 100(2)
_cell_measurement_theta_max 28.37
_cell_measurement_theta_min 2.56
_cell_volume 1938.23(17)
_computing_structure_refinement 'SHELXL-97 (Sheldrick, 1997)'
_computing_structure_solution 'SHELXS-97 (Sheldrick, 1990)'
_diffrn_ambient_temperature 100(2)
_diffrn_measured_fraction_theta_full 0.973
_diffrn_measured_fraction_theta_max 0.973
_diffrn_radiation_monochromator graphite
_diffrn_radiation_source 'fine-focus sealed tube'
_diffrn_radiation_type MoK\a
_diffrn_radiation_wavelength 0.71073
_diffrn_reflns_av_R_equivalents 0.0269
_diffrn_reflns_av_sigmaI/netI 0.0268
_diffrn_reflns_limit_h_max 13
_diffrn_reflns_limit_h_min -13
_diffrn_reflns_limit_k_max 17
_diffrn_reflns_limit_k_min -17
_diffrn_reflns_limit_l_max 18
_diffrn_reflns_limit_l_min -19
_diffrn_reflns_number 17486
_diffrn_reflns_theta_full 28.00
_diffrn_reflns_theta_max 28.00
_diffrn_reflns_theta_min 2.11
_exptl_absorpt_coefficient_mu 6.442
_exptl_absorpt_correction_T_max 0.7389
_exptl_absorpt_correction_T_min 0.4658
_exptl_absorpt_correction_type multi-scan
_exptl_absorpt_process_details SADABS
_exptl_crystal_colour colorless
_exptl_crystal_density_diffrn 2.075
_exptl_crystal_description block
_exptl_crystal_F_000 1160
_exptl_crystal_size_max 0.14
_exptl_crystal_size_mid 0.09
_exptl_crystal_size_min 0.05
_refine_diff_density_max 1.400
_refine_diff_density_min -0.661
_refine_diff_density_rms 0.111
_refine_ls_extinction_method none
_refine_ls_goodness_of_fit_ref 1.000
_refine_ls_hydrogen_treatment constr
_refine_ls_matrix_type full
_refine_ls_number_parameters 262
_refine_ls_number_reflns 4560
_refine_ls_number_restraints 0
_refine_ls_restrained_S_all 1.000
_refine_ls_R_factor_all 0.0282
_refine_ls_R_factor_gt 0.0226
_refine_ls_shift/su_max 0.001
_refine_ls_shift/su_mean 0.000
_refine_ls_structure_factor_coef Fsqd
_refine_ls_weighting_details 'calc w=1/[\s^2^(Fo^2^)+(0.0337P)^2^+0.0000P] where P=(Fo^2^+2Fc^2^)/3'
_refine_ls_weighting_scheme calc
_refine_ls_wR_factor_gt 0.0551
_refine_ls_wR_factor_ref 0.0569
_reflns_number_gt 3914
_reflns_number_total 4560
_reflns_threshold_expression >2sigma(I)
_cod_data_source_file ja310981m_si_001_4.cif
_cod_data_source_block ial195a-complexI
_cod_original_cell_volume 1938.23(16)
_cod_database_code 4119031

loop_
_symmetry_equiv_pos_as_xyz
'x, y, z'
'-x+1/2, y+1/2, -z+1/2'
'-x, -y, -z'
'x-1/2, -y-1/2, z-1/2'

loop_
_atom_site_label
_atom_site_type_symbol
_atom_site_fract_x
_atom_site_fract_y
_atom_site_fract_z
_atom_site_U_iso_or_equiv
_atom_site_adp_type
_atom_site_occupancy
_atom_site_symmetry_multiplicity
_atom_site_calc_flag
_atom_site_refinement_flags
Re Re 0.527940(12) 0.129988(9) 0.205641(9) 0.02104(5) Uani 1 1 d .
S S 0.46665(8) 0.33584(7) 0.30385(6) 0.02529(18) Uani 1 1 d .
F1 F 0.6034(2) 0.37377(15) 0.48325(16) 0.0356(5) Uani 1 1 d .
F2 F 0.5041(3) 0.50038(17) 0.40052(18) 0.0488(6) Uani 1 1 d .
F3 F 0.6862(2) 0.44076(18) 0.38060(18) 0.0458(6) Uani 1 1 d .
O1 O 0.5001(3) -0.06008(18) 0.08572(18) 0.0340(6) Uani 1 1 d .
O2 O 0.3631(2) 0.24238(19) 0.02257(18) 0.0333(6) Uani 1 1 d .
O3 O 0.2675(3) 0.0643(2) 0.2457(2) 0.0450(7) Uani 1 1 d .
O4 O 0.5657(2) 0.25461(17) 0.30589(17) 0.0268(5) Uani 1 1 d .
O5 O 0.4320(3) 0.3926(2) 0.21617(19) 0.0403(7) Uani 1 1 d .
O6 O 0.3590(3) 0.3044(2) 0.33889(19) 0.0409(7) Uani 1 1 d .
N1 N 0.7164(3) 0.1836(2) 0.18439(19) 0.0216(6) Uani 1 1 d .
N2 N 0.6598(3) 0.0550(2) 0.33482(19) 0.0212(6) Uani 1 1 d .
C1 C 0.5111(4) 0.0135(3) 0.1299(2) 0.0252(7) Uani 1 1 d .
C2 C 0.4226(3) 0.2012(3) 0.0920(2) 0.0253(7) Uani 1 1 d .
C3 C 0.3653(4) 0.0897(3) 0.2311(3) 0.0286(8) Uani 1 1 d .
C4 C 0.7364(3) 0.1771(2) 0.0977(2) 0.0231(7) Uani 1 1 d .
H4 H 0.6690 0.1455 0.0466 0.028 Uiso 1 1 calc R
C5 C 0.8491(3) 0.2140(2) 0.0795(2) 0.0244(7) Uani 1 1 d .
H5 H 0.8584 0.2068 0.0172 0.029 Uiso 1 1 calc R
C6 C 0.9494(3) 0.2615(2) 0.1519(3) 0.0248(7) Uani 1 1 d .
C7 C 0.9296(3) 0.2682(2) 0.2410(2) 0.0236(7) Uani 1 1 d .
H7 H 0.9959 0.2999 0.2928 0.028 Uiso 1 1 calc R
C8 C 0.8144(3) 0.2294(2) 0.2554(2) 0.0230(7) Uani 1 1 d .
H8 H 0.8037 0.2350 0.3174 0.028 Uiso 1 1 calc R
C9 C 1.0729(4) 0.3039(3) 0.1348(3) 0.0377(9) Uani 1 1 d .
H9A H 1.0686 0.2920 0.0678 0.056 Uiso 1 1 calc R
H9B H 1.1536 0.2715 0.1780 0.056 Uiso 1 1 calc R
H9C H 1.0773 0.3758 0.1475 0.056 Uiso 1 1 calc R
C10 C 0.7621(3) -0.0052(2) 0.3314(2) 0.0247(7) Uani 1 1 d .
H10 H 0.7810 -0.0109 0.2722 0.030 Uiso 1 1 calc R
C11 C 0.8405(3) -0.0587(2) 0.4092(3) 0.0251(7) Uani 1 1 d .
H11 H 0.9119 -0.0994 0.4030 0.030 Uiso 1 1 calc R
C12 C 0.8154(3) -0.0534(2) 0.4969(2) 0.0240(7) Uani 1 1 d .
C13 C 0.7124(4) 0.0110(3) 0.5014(2) 0.0301(8) Uani 1 1 d .
H13 H 0.6934 0.0191 0.5604 0.036 Uiso 1 1 calc R
C14 C 0.6381(4) 0.0627(3) 0.4211(3) 0.0286(8) Uani 1 1 d .
H14 H 0.5684 0.1058 0.4263 0.034 Uiso 1 1 calc R
C15 C 0.8941(4) -0.1134(3) 0.5827(3) 0.0310(8) Uani 1 1 d .
H15A H 0.8608 -0.0991 0.6370 0.047 Uiso 1 1 calc R
H15B H 0.9901 -0.0957 0.6001 0.047 Uiso 1 1 calc R
H15C H 0.8829 -0.1847 0.5671 0.047 Uiso 1 1 calc R
C16 C 0.5703(4) 0.4170(3) 0.3968(3) 0.0314(8) Uani 1 1 d .

loop_
_atom_site_aniso_label
_atom_site_aniso_U_11
_atom_site_aniso_U_22
_atom_site_aniso_U_33
_atom_site_aniso_U_23
_atom_site_aniso_U_13
_atom_site_aniso_U_12
Re 0.02100(8) 0.02253(8) 0.01834(8) 0.00087(5) 0.00437(5) -0.00190(5)
S 0.0249(4) 0.0318(4) 0.0211(4) 0.0033(3) 0.0099(3) 0.0067(3)
F1 0.0394(12) 0.0391(13) 0.0280(12) -0.0003(9) 0.0103(10) 0.0022(10)
F2 0.0647(17) 0.0325(12) 0.0472(15) -0.0061(11) 0.0146(13) 0.0154(12)
F3 0.0502(15) 0.0453(14) 0.0488(15) -0.0099(11) 0.0257(12) -0.0180(12)
O1 0.0481(16) 0.0279(13) 0.0220(13) -0.0019(11) 0.0051(12) -0.0091(12)
O2 0.0309(14) 0.0363(14) 0.0260(14) 0.0054(11) -0.0005(11) 0.0003(12)
O3 0.0366(15) 0.0551(19) 0.0471(18) 0.0008(14) 0.0186(14) -0.0127(14)
O4 0.0229(12) 0.0256(12) 0.0292(14) 0.0002(10) 0.0041(10) 0.0023(10)
O5 0.0551(18) 0.0392(15) 0.0278(15) 0.0078(12) 0.0147(13) 0.0162(14)
O6 0.0311(14) 0.0583(19) 0.0374(16) -0.0040(14) 0.0164(12) -0.0042(13)
N1 0.0228(14) 0.0213(14) 0.0195(14) 0.0017(11) 0.0049(11) 0.0013(11)
N2 0.0236(14) 0.0208(14) 0.0191(14) -0.0011(11) 0.0064(11) -0.0011(11)
C1 0.0318(18) 0.0240(17) 0.0180(17) 0.0034(13) 0.0051(14) -0.0043(14)
C2 0.0215(17) 0.0268(17) 0.0262(19) -0.0022(14) 0.0053(14) -0.0076(14)
C3 0.0309(19) 0.0307(19) 0.0247(19) 0.0018(15) 0.0095(15) -0.0053(15)
C4 0.0258(17) 0.0223(16) 0.0192(17) -0.0012(13) 0.0041(14) 0.0024(14)
C5 0.0297(18) 0.0238(17) 0.0212(17) 0.0014(13) 0.0100(14) 0.0037(14)
C6 0.0231(17) 0.0203(16) 0.0299(19) 0.0028(14) 0.0069(14) 0.0035(13)
C7 0.0217(16) 0.0204(16) 0.0241(18) 0.0003(13) 0.0007(13) 0.0012(13)
C8 0.0277(17) 0.0218(16) 0.0171(16) -0.0010(12) 0.0034(13) 0.0021(13)
C9 0.032(2) 0.047(2) 0.036(2) 0.0024(18) 0.0119(17) -0.0079(18)
C10 0.0296(18) 0.0245(17) 0.0233(18) -0.0023(13) 0.0129(14) -0.0010(14)
C11 0.0236(17) 0.0232(17) 0.0293(19) -0.0017(14) 0.0093(14) 0.0013(14)
C12 0.0252(17) 0.0212(16) 0.0240(18) -0.0022(13) 0.0052(14) -0.0027(13)
C13 0.036(2) 0.037(2) 0.0197(18) 0.0000(15) 0.0121(15) 0.0084(16)
C14 0.0342(19) 0.0289(18) 0.0256(19) -0.0002(15) 0.0136(15) 0.0083(15)
C15 0.035(2) 0.0304(19) 0.0249(19) 0.0007(15) 0.0052(15) 0.0037(16)
C16 0.041(2) 0.0258(18) 0.033(2) -0.0016(15) 0.0194(17) 0.0002(16)

loop_
_atom_type_symbol
_atom_type_description
_atom_type_scat_dispersion_real
_atom_type_scat_dispersion_imag
_atom_type_scat_source
C C 0.0033 0.0016 'International Tables Vol C Tables 4.2.6.8 and 6.1.1.4'
H H 0.0000 0.0000 'International Tables Vol C Tables 4.2.6.8 and 6.1.1.4'
N N 0.0061 0.0033 'International Tables Vol C Tables 4.2.6.8 and 6.1.1.4'
O O 0.0106 0.0060 'International Tables Vol C Tables 4.2.6.8 and 6.1.1.4'
F F 0.0171 0.0103 'International Tables Vol C Tables 4.2.6.8 and 6.1.1.4'
S S 0.1246 0.1234 'International Tables Vol C Tables 4.2.6.8 and 6.1.1.4'
Re Re -1.0185 7.2310 'International Tables Vol C Tables 4.2.6.8 and 6.1.1.4'

loop_
_geom_angle_atom_site_label_1
_geom_angle_atom_site_label_2
_geom_angle_atom_site_label_3
_geom_angle
C1 Re C3 87.46(15)
C1 Re C2 88.87(14)
C3 Re C2 90.45(15)
C1 Re O4 173.21(12)
C3 Re O4 93.99(13)
C2 Re O4 97.75(12)
C1 Re N2 92.53(12)
C3 Re N2 93.24(13)
C2 Re N2 176.10(12)
O4 Re N2 80.77(9)
C1 Re N1 96.32(12)
C3 Re N1 176.13(13)
C2 Re N1 90.47(12)
O4 Re N1 82.16(9)
N2 Re N1 85.76(10)
O6 S O5 117.94(18)
O6 S O4 113.04(16)
O5 S O4 112.50(15)
O6 S C16 104.90(16)
O5 S C16 106.03(18)
O4 S C16 100.19(16)
S O4 Re 124.62(14)
C4 N1 C8 116.6(3)
C4 N1 Re 121.2(2)
C8 N1 Re 122.1(2)
C10 N2 C14 116.3(3)
C10 N2 Re 121.9(2)
C14 N2 Re 121.6(2)
O1 C1 Re 177.8(3)
O2 C2 Re 177.5(3)
O3 C3 Re 179.1(4)
N1 C4 C5 123.5(3)
C4 C5 C6 120.0(3)
C7 C6 C5 116.8(3)
C7 C6 C9 121.4(3)
C5 C6 C9 121.8(3)
C8 C7 C6 120.7(3)
N1 C8 C7 122.4(3)
N2 C10 C11 123.5(3)
C10 C11 C12 120.2(3)
C11 C12 C13 116.5(3)
C11 C12 C15 122.2(3)
C13 C12 C15 121.3(3)
C14 C13 C12 120.4(3)
N2 C14 C13 123.0(3)
F2 C16 F1 108.1(3)
F2 C16 F3 108.4(3)
F1 C16 F3 107.0(3)
F2 C16 S 110.0(3)
F1 C16 S 111.5(2)
F3 C16 S 111.6(2)

loop_
_geom_bond_atom_site_label_1
_geom_bond_atom_site_label_2
_geom_bond_distance
Re C1 1.890(3)
Re C3 1.922(3)
Re C2 1.932(4)
Re O4 2.175(2)
Re N2 2.199(3)
Re N1 2.202(3)
S O6 1.434(3)
S O5 1.436(3)
S O4 1.494(2)
S C16 1.810(4)
F1 C16 1.334(4)
F2 C16 1.324(4)
F3 C16 1.339(4)
O1 C1 1.165(4)
O2 C2 1.151(4)
O3 C3 1.156(4)
N1 C4 1.350(4)
N1 C8 1.354(4)
N2 C10 1.350(4)
N2 C14 1.353(4)
C4 C5 1.375(5)
C5 C6 1.388(5)
C6 C7 1.384(5)
C6 C9 1.497(5)
C7 C8 1.383(4)
C10 C11 1.376(5)
C11 C12 1.388(5)
C12 C13 1.394(5)
C12 C15 1.500(5)
C13 C14 1.374(5)
